data_4324063
loop_
_publ_author_name
'Raymond J. Batchelor'
'Frederick W. B. Einstein'
'Ian D. Gay'
'Jian Gu'
'B. Mario Pinto'
'Xuemin Zhou'

_publ_contact_author
; 
      Prof. Frederick W.B. Einstein
      Department of Chemistry
      Simon Fraser University
      Burnaby, British Columbia
      Canada      V5A 1S6
;
_publ_contact_author_email einstein@sfu.ca
_publ_contact_author_fax '604 291 3765'
_publ_contact_author_phone '604 291 4878'
_publ_section_title
;
 Stereochemical Analysis of Palladium(II) Complexes of the Selenium
 Coronands 1,5,9,13-Tetraselenacyclohexadecane and
 1,5,9,13,17,21-Hexaselenacyclotetracosane
;
_journal_name_full 'Inorganic Chemistry'
_journal_page_first 3667
_journal_page_last 3674
_journal_paper_doi 10.1021/ic951151j
_journal_volume 35
_journal_year 1996
_chemical_formula_moiety 'Pd2 Se6 Cl6 F8 C20 B2 H40 '
_chemical_formula_sum 'C20 H40 B2 Cl6 F8 Pd2 Se6'
_chemical_formula_weight 1353.42
_chemical_name_systematic ?
_space_group_IT_number 14
_symmetry_cell_setting monoclinic
_symmetry_space_group_name_Hall '-P 2ybc'
_symmetry_space_group_name_H-M 'P 1 21/c 1'
_cell_angle_alpha 90.0
_cell_angle_beta 91.16(2)
_cell_angle_gamma 90.0
_cell_formula_units_Z 4
_cell_length_a 16.421(2)
_cell_length_b 19.353(2)
_cell_length_c 12.397(3)
_cell_measurement_reflns_used 23
_cell_measurement_temperature 195
_cell_measurement_theta_max 21.00
_cell_measurement_theta_min 15.00
_cell_volume 3938.9(11)
_computing_data_reduction 'NRCVAX DATRD2'
_computing_molecular_graphics NRCVAX
_computing_publication_material 'NRCVAX TABLES and CRYSTALS'
_computing_structure_refinement CRYSTALS
_computing_structure_solution 'NRCVAX SOLVER'
_diffrn_ambient_temperature 195
_diffrn_measurement_device 'Nonius CAD-4    '
_diffrn_measurement_method 'Theta/2theta scan b/P/b '
_diffrn_radiation_monochromator graphite
_diffrn_radiation_source 'xray tube'
_diffrn_radiation_type 'Molybdenum K\a'
_diffrn_radiation_wavelength 0.70930
_diffrn_reflns_limit_h_max 17
_diffrn_reflns_limit_h_min -17
_diffrn_reflns_limit_k_max 21
_diffrn_reflns_limit_k_min 0
_diffrn_reflns_limit_l_max 13
_diffrn_reflns_limit_l_min 0
_diffrn_reflns_number 5417
_diffrn_reflns_theta_max 23
_diffrn_reflns_theta_min 2
_diffrn_standards_decay_% 0.0
_diffrn_standards_interval_time 60
_diffrn_standards_number 2
_exptl_absorpt_coefficient_mu 6.86
_exptl_absorpt_correction_T_max 0.385
_exptl_absorpt_correction_T_min 0.275
_exptl_absorpt_correction_type integration
_exptl_crystal_colour yellow
_exptl_crystal_density_diffrn 2.282
_exptl_crystal_description block
_exptl_crystal_F_000 2559.64
_exptl_crystal_size_max 0.25
_exptl_crystal_size_mid 0.22
_exptl_crystal_size_min 0.19
_refine_diff_density_max 1.0(2)
_refine_ls_goodness_of_fit_obs 1.49
_refine_ls_matrix_type full
_refine_ls_number_parameters 409
_refine_ls_number_reflns 3793
_refine_ls_R_factor_obs 0.037
_refine_ls_shift/esd_max 0.25
_refine_ls_structure_factor_coef F
_refine_ls_weighting_details 'w = 1/(\s^2^(F)+0.0004F^2^)'
_refine_ls_weighting_scheme calc
_refine_ls_wR_factor_obs 0.047
_reflns_number_observed 3793
_reflns_number_total 5417
_reflns_observed_criterion 'Inet > 2.5\s(Inet)'
_cod_data_source_file ic951151j_1.cif
_cod_data_source_block pd2se6
_cod_depositor_comments
;
 Changing the _atom_site_occupancy data item value from '.' to '1'
 for all fully occupied atom sites.

 Antanas Vaitkus,
 2017-02-19

The following automatic conversions were performed:

'_refine_ls_weighting_scheme' value '1/(\s^2^(F)+0.0004F^2^)' was
changed to 'calc'. New tag '_refine_ls_weighting_details' was
created. The value of the new tag was set to 'w =
1/(\s^2^(F)+0.0004F^2^)'.

Automatic conversion script
Id: cif_fix_values 3143 2015-03-26 13:38:13Z robertas 
;
_cod_original_formula_sum 'Pd2 Se6 Cl6 F8 C20 B2 H40 '
_cod_database_code 4324063

loop_
_symmetry_equiv_pos_as_xyz
x,y,z
-x,-y,-z
-x,1/2+y,1/2-z
x,1/2-y,1/2+z

loop_
_atom_site_aniso_label
_atom_site_aniso_U_11
_atom_site_aniso_U_22
_atom_site_aniso_U_33
_atom_site_aniso_U_23
_atom_site_aniso_U_13
_atom_site_aniso_U_12
_atom_site_aniso_type_symbol
Pd1 .0315(4) .0344(4) .0339(4) -.0022(3) -.0016(3) -.0001(3) Pd
Pd2 .0316(4) .0384(4) .0722(6) -.0018(4) -.0079(4) -.0002(3) Pd
Se1 .0465(6) .0384(5) .0351(5) -.0010(4) -.0020(4) .0029(4) Se
Se5 .0459(6) .0448(6) .0447(6) -.0118(5) .0007(4) -.0052(4) Se
Se9 .0420(5) .0466(6) .0400(5) .0058(5) .0037(4) .0003(4) Se
Se13 .0471(6) .0659(8) .0744(8) .0100(6) -.0227(5) -.0017(5) Se
Se17 .0409(6) .0482(6) .0808(8) -.0098(6) -.0029(5) .0029(5) Se
Se21 .0403(6) .0545(7) .0793(8) .0050(6) .0087(5) -.0015(5) Se
Cl1 .0468(13) .0445(14) .0431(13) -.0098(11) -.0099(10) -.0006(11) Cl
Cl2 .0414(14) .0437(15) .1132(24) -.0131(15) -.0093(14) .0028(12) Cl
C2 .0635(65) .0586(69) .0361(55) -.0049(49) -.0154(48) .0150(53) C
C3 .0625(70) .0822(85) .0413(59) -.0102(58) -.0186(51) .0044(59) C
C4 .0505(62) .0887(86) .0411(60) -.0099(58) -.0132(48) -.0145(58) C
C6 .0405(57) .0524(66) .0808(78) -.0208(59) .0057(53) -.0140(49) C
C7 .0593(67) .0393(61) .0755(78) -.0084(56) .0112(57) -.0089(51) C
C8 .0482(60) .0479(64) .0753(75) .0268(57) .0090(53) -.0052(49) C
C10 .0410(56) .0441(59) .0660(68) .0062(51) -.0059(47) .0022(47) C
C11 .0373(52) .0566(64) .0482(59) .0068(50) -.0030(42) .0016(46) C
C12 .0370(56) .0701(75) .0713(75) .0059(61) -.0076(50) -.0032(52) C
C14 .1043(102) .1068(110) .0474(73) -.0049(72) -.0208(70) -.0269(89) C
C15 .1219(127) .1204(131) .0769(100) -.0378(96) .0052(90) -.0110(111) C
C16 .1044(101) .0737(89) .0684(84) -.0193(71) -.0170(73) -.0037(75) C
C18 .0573(70) .0359(62) .1211(111) -.0066(66) .0101(69) -.0019(52) C
C19 .0506(69) .0548(75) .1292(121) .0127(78) -.0102(73) -.0085(58) C
C20 .0691(77) .0539(74) .1040(97) .0081(69) .0130(69) -.0152(61) C
C22 .0444(57) .0507(64) .0631(68) .0063(53) -.0084(48) .0043(49) C
C23 .0453(59) .0517(63) .0545(64) .0086(51) .0092(48) -.0003(48) C
C24 .0645(67) .0439(59) .0415(58) .0015(47) .0139(49) -.0027(49) C
F1 .1083(54) .0958(54) .0788(47) -.0288(40) .0202(39) -.0397(43) F
F2 .1051(53) .0858(49) .0850(48) -.0407(39) .0379(40) -.0301(40) F
F3 .1715(81) .0560(46) .1237(66) -.0051(44) .0081(57) -.0134(49) F
F4 .0810(55) .2088(104) .1556(82) .0007(74) -.0231(53) .0693(62) F
F5 .0700(43) .0863(48) .0916(49) -.0088(39) .0064(35) .0220(37) F
F6 .0760(45) .1124(60) .1251(66) .0614(51) -.0115(43) -.0001(42) F
F7 .0668(40) .0552(39) .1143(54) .0145(36) -.0154(37) -.0143(31) F
F8 .0953(52) .0879(53) .1195(62) -.0460(46) .0186(44) -.0218(42) F
Cl31 .0925(35) .0633(30) .1269(42) -.0064(25) -.0358(28) -.0090(23) Cl
Cl32 .2328(170) .1229(103) .2050(154) -.0053(91) .0807(127) .0227(97) Cl
Cl33 .1067(51) .1209(64) .3077(137) -.0740(71) .0780(58) .0235(39) Cl
Cl41 .0725(45) .1537(80) .0887(55) -.0109(47) .0099(36) -.0297(44) Cl
Cl42 .1274(72) .1597(83) .1005(57) -.0312(49) -.0140(43) .0316(56) Cl
Cl43 .0674(62) .1389(108) .1242(93) -.0655(74) -.0018(52) -.0031(56) Cl

loop_
_atom_site_label
_atom_site_fract_x
_atom_site_fract_y
_atom_site_fract_z
_atom_site_U_iso_or_equiv
_atom_site_thermal_displace_type
_atom_site_calc_flag
_atom_site_refinement_flags
_atom_site_type_symbol
_atom_site_occupancy
Pd1 0.42940(4) 0.05212(3) 0.08793(5) 0.0333(3) Uij ? . Pd 1
Pd2 0.11905(4) -0.01969(4) 0.00203(6) 0.0475(5) Uij ? . Pd 1
Se1 0.41552(6) -0.03555(5) 0.22639(7) 0.0400(5) Uij ? . Se 1
Se5 0.46818(6) 0.13756(5) 0.21622(8) 0.0452(5) Uij ? . Se 1
Se9 0.42513(5) 0.12801(5) -0.06804(7) 0.0428(5) Uij ? . Se 1
Se13 0.13022(6) 0.04431(6) -0.16543(10) 0.0628(7) Uij ? . Se 1
Se17 0.19371(6) -0.11847(5) -0.04898(9) 0.0567(6) Uij ? . Se 1
Se21 0.10430(6) -0.06542(6) 0.18235(9) 0.0579(7) Uij ? . Se 1
Cl1 0.37912(14) -0.03220(12) -0.03157(18) 0.0449(12) Uij ? . Cl 1
Cl2 0.05498(15) 0.08066(13) 0.0654(3) 0.0663(17) Uij ? . Cl 1
C2 0.5082(6) -0.0313(5) 0.3284(7) 0.053(6) Uij ? . C 1
C3 0.5267(6) 0.0388(6) 0.3806(8) 0.062(7) Uij ? . C 1
C4 0.5552(6) 0.0941(6) 0.3032(8) 0.060(7) Uij ? . C 1
C6 0.5418(6) 0.2009(5) 0.1439(9) 0.058(6) Uij ? . C 1
C7 0.4990(6) 0.2437(5) 0.0579(9) 0.058(6) Uij ? . C 1
C8 0.4951(6) 0.2079(5) -0.0517(8) 0.057(6) Uij ? . C 1
C10 0.3224(5) 0.1777(5) -0.0534(8) 0.050(6) Uij ? . C 1
C11 0.2482(5) 0.1304(5) -0.0522(7) 0.047(5) Uij ? . C 1
C12 0.2369(5) 0.0895(5) -0.1543(8) 0.060(6) Uij ? . C 1
C14 0.1521(8) -0.0140(7) -0.2916(9) 0.086(9) Uij ? . C 1
C15 0.2109(9) -0.0724(8) -0.2715(11) 0.106(11) Uij ? . C 1
C16 0.1801(8) -0.1303(6) -0.2060(9) 0.082(8) Uij ? . C 1
C18 0.1239(6) -0.1954(5) -0.0109(10) 0.071(8) Uij ? . C 1
C19 0.1280(7) -0.2113(6) 0.1077(11) 0.078(9) Uij ? . C 1
C20 0.0778(7) -0.1643(5) 0.1776(10) 0.076(8) Uij ? . C 1
C22 0.2166(5) -0.0701(5) 0.2370(8) 0.053(6) Uij ? . C 1
C23 0.2485(5) 0.0005(5) 0.2582(8) 0.050(6) Uij ? . C 1
C24 0.3303(6) 0.0030(5) 0.3174(8) 0.050(6) Uij ? . C 1
B1 0.3142(7) 0.1281(6) 0.5591(9) 0.051(3) Uiso ? . B 1
B2 0.7047(8) 0.1840(7) 0.5245(10) 0.059(3) Uiso ? . B 1
F1 0.3424(4) 0.1621(4) 0.6518(5) 0.094(5) Uij ? . F 1
F2 0.3649(4) 0.1400(3) 0.4773(5) 0.091(4) Uij ? . F 1
F3 0.3111(5) 0.0604(3) 0.5814(7) 0.117(7) Uij ? . F 1
F4 0.2395(5) 0.1522(6) 0.5379(7) 0.149(8) Uij ? . F 1
F5 0.7766(4) 0.1522(3) 0.5132(5) 0.083(4) Uij ? . F 1
F6 0.6836(4) 0.2235(4) 0.4390(6) 0.105(5) Uij ? . F 1
F7 0.6434(4) 0.1377(3) 0.5461(5) 0.079(4) Uij ? . F 1
F8 0.7129(4) 0.2267(4) 0.6151(6) 0.101(5) Uij ? . F 1
Cl31 0.2487(3) 0.18621(23) 0.2510(4) 0.095(3) Uij ? . Cl 0.80(2)
Cl32 0.1808(10) 0.2225(6) 0.1869(12) 0.186(13) Uij ? . Cl 0.46(2)
Cl33 0.1046(4) 0.2699(4) 0.2455(9) 0.177(8) Uij ? . Cl 0.73(2)
Cl34 0.0920(15) 0.2282(13) 0.3518(21) 0.181(12) Uiso ? . Cl 0.29(2)
Cl41 0.0461(4) 0.0978(4) 0.3380(6) 0.105(6) Uij ? . Cl 0.53(2)
Cl42 -0.0503(5) 0.1194(5) 0.5244(6) 0.129(6) Uij ? . Cl 0.59(2)
Cl43 0.0676(5) 0.0293(6) 0.4432(9) 0.110(7) Uij ? . Cl 0.38(2)
Cl44 0.0223(16) 0.1600(14) 0.5472(20) 0.294(17) Uiso ? . Cl 0.51(3)
C40 0.0718(16) 0.1072(15) 0.4719(22) 0.232(18) Uiso ? . C 1.21(8)
H1 0.5557(6) -0.0456(5) 0.2903(7) 0.057(5) Uiso ? . H 1
H2 0.4980(6) -0.0634(5) 0.3856(7) 0.057(5) Uiso ? . H 1
H3 0.5687(6) 0.0319(6) 0.4346(8) 0.062(5) Uiso ? . H 1
H4 0.4783(6) 0.0553(6) 0.4142(8) 0.062(5) Uiso ? . H 1
H5 0.5822(6) 0.1295(6) 0.3447(8) 0.062(5) Uiso ? . H 1
H6 0.5931(6) 0.0735(6) 0.2548(8) 0.062(5) Uiso ? . H 1
H7 0.5649(6) 0.2318(5) 0.1969(9) 0.055(5) Uiso ? . H 1
H8 0.5845(6) 0.1747(5) 0.1116(9) 0.055(5) Uiso ? . H 1
H9 0.5277(6) 0.2866(5) 0.0510(9) 0.061(5) Uiso ? . H 1
H10 0.4443(6) 0.2526(5) 0.0801(9) 0.061(5) Uiso ? . H 1
H11 0.5494(6) 0.1939(5) -0.0690(8) 0.059(5) Uiso ? . H 1
H12 0.4763(6) 0.2419(5) -0.1028(8) 0.059(5) Uiso ? . H 1
H13 0.3162(5) 0.2093(5) -0.1126(8) 0.053(5) Uiso ? . H 1
H14 0.3243(5) 0.2030(5) 0.0132(8) 0.053(5) Uiso ? . H 1
H15 0.2546(5) 0.0988(5) 0.0071(7) 0.047(5) Uiso ? . H 1
H16 0.2004(5) 0.1580(5) -0.0422(7) 0.047(5) Uiso ? . H 1
H17 0.2425(5) 0.1200(5) -0.2148(8) 0.058(5) Uiso ? . H 1
H18 0.2784(5) 0.0546(5) -0.1563(8) 0.058(5) Uiso ? . H 1
H19 0.1738(8) 0.0150(7) -0.3468(9) 0.092(5) Uiso ? . H 1
H20 0.1013(8) -0.0334(7) -0.3165(9) 0.092(5) Uiso ? . H 1
H21 0.2245(9) -0.0908(8) -0.3408(11) 0.113(5) Uiso ? . H 1
H22 0.2590(9) -0.0540(8) -0.2369(11) 0.113(5) Uiso ? . H 1
H23 0.2091(8) -0.1712(6) -0.2262(9) 0.096(5) Uiso ? . H 1
H24 0.1230(8) -0.1364(6) -0.2217(9) 0.096(5) Uiso ? . H 1
H25 0.1409(6) -0.2358(5) -0.0493(10) 0.073(5) Uiso ? . H 1
H26 0.0686(6) -0.1844(5) -0.0311(10) 0.073(5) Uiso ? . H 1
H27 0.1103(7) -0.2580(6) 0.1184(11) 0.084(5) Uiso ? . H 1
H28 0.1838(7) -0.2068(6) 0.1311(11) 0.084(5) Uiso ? . H 1
H29 0.0823(7) -0.1819(5) 0.2499(10) 0.081(5) Uiso ? . H 1
H30 0.0224(7) -0.1680(5) 0.1523(10) 0.081(5) Uiso ? . H 1
H31 0.2185(5) -0.0966(5) 0.3024(8) 0.053(5) Uiso ? . H 1
H32 0.2498(5) -0.0920(5) 0.1840(8) 0.053(5) Uiso ? . H 1
H33 0.2096(5) 0.0244(5) 0.3013(8) 0.053(5) Uiso ? . H 1
H34 0.2539(5) 0.0240(5) 0.1905(8) 0.053(5) Uiso ? . H 1
H35 0.3273(6) -0.0239(5) 0.3822(8) 0.050(5) Uiso ? . H 1
H36 0.3435(6) 0.0500(5) 0.3356(8) 0.050(5) Uiso ? . H 1

loop_
_atom_type_symbol
_atom_type_description
_atom_type_scat_dispersion_real
_atom_type_scat_dispersion_imag
_atom_type_scat_source
Pd ? -1.177 1.007 'International Tables Vol. IV Table 2.2B'
Se ? -0.178 2.223 'International Tables Vol. IV Table 2.2B'
Cl ? 0.132 0.159 'International Tables Vol. IV Table 2.2B'
F ? 0.014 0.010 'International Tables Vol. IV Table 2.2B'
O ? 0.008 0.006 'International Tables Vol. IV Table 2.2B'
N ? 0.004 0.003 'International Tables Vol. IV Table 2.2B'
C ? 0.002 0.002 'International Tables Vol. IV Table 2.2B'
B ? 0.000 0.001 'International Tables Vol. IV Table 2.2B'
H ? 0.000 0.000 'International Tables Vol. IV Table 2.2B'

loop_
_geom_angle_atom_site_label_1
_geom_angle_atom_site_label_2
_geom_angle_atom_site_label_3
_geom_angle
_geom_angle_site_symmetry_1
_geom_angle_site_symmetry_2
_geom_angle_site_symmetry_3
_geom_angle_publ_flag
Se1 Pd1 Se5 92.34(4) ? ? ? ?
Se1 Pd1 Se9 169.83(4) ? ? ? ?
Se1 Pd1 Cl1 85.61(7) ? ? ? ?
Se5 Pd1 Se9 96.62(4) ? ? ? ?
Se5 Pd1 Cl1 174.68(7) ? ? ? ?
Se9 Pd1 Cl1 85.05(7) ? ? ? ?
Se13 Pd2 Se17 97.77(5) ? ? ? ?
Se13 Pd2 Se21 170.71(5) ? ? ? ?
Se13 Pd2 Cl2 84.63(9) ? ? ? ?
Se17 Pd2 Se21 90.77(5) ? ? ? ?
Se17 Pd2 Cl2 174.37(8) ? ? ? ?
Se21 Pd2 Cl2 86.54(9) ? ? ? ?
Pd1 Se1 C2 110.1(3) ? ? ? ?
Pd1 Se1 C24 102.6(3) ? ? ? ?
C2 Se1 C24 99.6(4) ? ? ? ?
Pd1 Se5 C4 104.6(3) ? ? ? ?
Pd1 Se5 C6 106.9(3) ? ? ? ?
C4 Se5 C6 94.1(4) ? ? ? ?
Pd1 Se9 C8 113.1(3) ? ? ? ?
Pd1 Se9 C10 103.6(3) ? ? ? ?
C8 Se9 C10 96.3(4) ? ? ? ?
Pd2 Se13 C12 104.5(3) ? ? ? ?
Pd2 Se13 C14 113.9(4) ? ? ? ?
C12 Se13 C14 97.7(5) ? ? ? ?
Pd2 Se17 C16 108.0(4) ? ? ? ?
Pd2 Se17 C18 104.0(3) ? ? ? ?
C16 Se17 C18 95.5(5) ? ? ? ?
Pd2 Se21 C20 110.8(4) ? ? ? ?
Pd2 Se21 C22 103.0(3) ? ? ? ?
C20 Se21 C22 99.9(5) ? ? ? ?
Se1 C2 C3 117.0(6) ? ? ? ?
C2 C3 C4 114.7(8) ? ? ? ?
Se5 C4 C3 114.8(7) ? ? ? ?
Se5 C6 C7 112.6(7) ? ? ? ?
C6 C7 C8 113.0(8) ? ? ? ?
Se9 C8 C7 118.1(7) ? ? ? ?
Se9 C10 C11 113.4(6) ? ? ? ?
C10 C11 C12 113.2(8) ? ? ? ?
Se13 C12 C11 112.9(7) ? ? ? ?
Se13 C14 C15 115.2(8) ? ? ? ?
C14 C15 C16 115.7(13) ? ? ? ?
Se17 C16 C15 115.0(8) ? ? ? ?
Se17 C18 C19 112.3(8) ? ? ? ?
C18 C19 C20 115.1(10) ? ? ? ?
Se21 C20 C19 118.7(8) ? ? ? ?
Se21 C22 C23 110.2(6) ? ? ? ?
C22 C23 C24 114.9(8) ? ? ? ?
Se1 C24 C23 110.1(6) ? ? ? ?
F1 B1 F2 109.8(9) ? ? ? ?
F1 B1 F3 107.7(9) ? ? ? ?
F1 B1 F4 106.6(10) ? ? ? ?
F2 B1 F3 110.5(10) ? ? ? ?
F2 B1 F4 111.8(10) ? ? ? ?
F3 B1 F4 110.2(11) ? ? ? ?
F5 B2 F6 113.1(10) ? ? ? ?
F5 B2 F7 111.7(10) ? ? ? ?
F5 B2 F8 106.5(10) ? ? ? ?
F6 B2 F7 110.1(10) ? ? ? ?
F6 B2 F8 108.5(11) ? ? ? ?
F7 B2 F8 106.6(10) ? ? ? ?

loop_
_geom_bond_atom_site_label_1
_geom_bond_atom_site_label_2
_geom_bond_distance
_geom_bond_site_symmetry_1
_geom_bond_site_symmetry_2
_geom_bond_publ_flag
Pd1 Se1 2.428(1) ? ? ?
Pd1 Se5 2.372(1) ? ? ?
Pd1 Se9 2.428(1) ? ? ?
Pd1 Cl1 2.343(2) ? ? ?
Pd2 Se13 2.428(1) ? ? ?
Pd2 Se17 2.364(1) ? ? ?
Pd2 Se21 2.421(1) ? ? ?
Pd2 Cl2 2.351(3) ? ? ?
Se1 C2 1.961(9) ? ? ?
Se1 C24 1.963(9) ? ? ?
Se5 C4 1.96(1) ? ? ?
Se5 C6 1.953(9) ? ? ?
Se9 C8 1.934(9) ? ? ?
Se9 C10 1.954(9) ? ? ?
Se13 C12 1.961(9) ? ? ?
Se13 C14 1.97(1) ? ? ?
Se17 C16 1.97(1) ? ? ?
Se17 C18 1.94(1) ? ? ?
Se21 C20 1.96(1) ? ? ?
Se21 C22 1.954(9) ? ? ?
C2 C3 1.53(1) ? ? ?
C3 C4 1.52(1) ? ? ?
C6 C7 1.51(1) ? ? ?
C7 C8 1.53(1) ? ? ?
C10 C11 1.52(1) ? ? ?
C11 C12 1.50(1) ? ? ?
C14 C15 1.51(2) ? ? ?
C15 C16 1.48(2) ? ? ?
C18 C19 1.50(2) ? ? ?
C19 C20 1.51(1) ? ? ?
C22 C23 1.49(1) ? ? ?
C23 C24 1.52(1) ? ? ?
B1 F1 1.40(1) ? ? ?
B1 F2 1.35(1) ? ? ?
B1 F3 1.34(1) ? ? ?
B1 F4 1.33(1) ? ? ?
B2 F5 1.34(1) ? ? ?
B2 F6 1.35(1) ? ? ?
B2 F7 1.38(1) ? ? ?
B2 F8 1.40(1) ? ? ?

loop_
_geom_contact_atom_site_label_1
_geom_contact_atom_site_label_2
_geom_contact_distance
_geom_contact_site_symmetry_1
_geom_contact_site_symmetry_2
_geom_contact_publ_flag
? ? ? ? ? ?

loop_
_geom_torsion_atom_site_label_1
_geom_torsion_atom_site_label_2
_geom_torsion_atom_site_label_3
_geom_torsion_atom_site_label_4
_geom_torsion
_geom_torsion_site_symmetry_1
_geom_torsion_site_symmetry_2
_geom_torsion_site_symmetry_3
_geom_torsion_site_symmetry_4
Se5 Pd1 Se1 C2 -44.4(3) ? ? ? ?
Cl1 Pd1 Se1 C2 140.5(3) ? ? ? ?
Se1 Pd1 Se5 C4 50.1(3) ? ? ? ?
Se9 Pd1 Se5 C4 -134.8(3) ? ? ? ?
Se5 Pd1 Se9 C8 25.7(3) ? ? ? ?
Cl1 Pd1 Se9 C8 -159.4(3) ? ? ? ?
Se5 Pd1 Se1 C24 60.9(3) ? ? ? ?
Cl1 Pd1 Se1 C24 -114.2(3) ? ? ? ?
Se1 Pd1 Se5 C6 149.0(3) ? ? ? ?
Se9 Pd1 Se5 C6 -35.8(3) ? ? ? ?
Se5 Pd1 Se9 C10 -77.3(3) ? ? ? ?
Cl1 Pd1 Se9 C10 97.6(3) ? ? ? ?
Se17 Pd2 Se13 C12 -82.7(3) ? ? ? ?
Cl2 Pd2 Se13 C12 92.2(3) ? ? ? ?
Se13 Pd2 Se17 C16 -29.6(4) ? ? ? ?
Se21 Pd2 Se17 C16 154.0(4) ? ? ? ?
Se17 Pd2 Se21 C20 -42.8(3) ? ? ? ?
Cl2 Pd2 Se21 C20 142.1(3) ? ? ? ?
Se17 Pd2 Se13 C14 22.8(4) ? ? ? ?
Cl2 Pd2 Se13 C14 -162.3(4) ? ? ? ?
Se13 Pd2 Se17 C18 -130.3(3) ? ? ? ?
Se21 Pd2 Se17 C18 53.4(3) ? ? ? ?
Se17 Pd2 Se21 C22 63.2(3) ? ? ? ?
Cl2 Pd2 Se21 C22 -111.8(3) ? ? ? ?
Pd1 Se1 C2 C3 53.5(5) ? ? ? ?
Pd1 Se1 C24 C23 70.9(5) ? ? ? ?
Pd1 Se5 C4 C3 -73.1(6) ? ? ? ?
Pd1 Se5 C6 C7 68.9(5) ? ? ? ?
Pd1 Se9 C8 C7 -40.3(5) ? ? ? ?
Pd1 Se9 C10 C11 -59.4(5) ? ? ? ?
Pd2 Se13 C12 C11 -52.8(5) ? ? ? ?
Pd2 Se13 C14 C15 -39.5(6) ? ? ? ?
Pd2 Se17 C16 C15 61.6(7) ? ? ? ?
Pd2 Se17 C18 C19 -78.7(6) ? ? ? ?
Pd2 Se21 C20 C19 48.2(6) ? ? ? ?
Pd2 Se21 C22 C23 71.4(5) ? ? ? ?
C24 Se1 C2 C3 -53.9(6) ? ? ? ?
C2 Se1 C24 C23 -175.8(8) ? ? ? ?
C6 Se5 C4 C3 178.3(8) ? ? ? ?
C4 Se5 C6 C7 175.5(8) ? ? ? ?
C10 Se9 C8 C7 67.4(6) ? ? ? ?
C8 Se9 C10 C11 -175.0(8) ? ? ? ?
C14 Se13 C12 C11 -170.0(8) ? ? ? ?
C12 Se13 C14 C15 70.2(8) ? ? ? ?
C18 Se17 C16 C15 168.3(11) ? ? ? ?
C16 Se17 C18 C19 171.1(9) ? ? ? ?
C22 Se21 C20 C19 -59.9(7) ? ? ? ?
C20 Se21 C22 C23 -174.4(8) ? ? ? ?
Se1 C2 C3 C4 -66.4(6) ? ? ? ?
Se5 C6 C7 C8 -87.2(8) ? ? ? ?
Se9 C10 C11 C12 -61.6(6) ? ? ? ?
Se13 C14 C15 C16 71.6(9) ? ? ? ?
Se17 C18 C19 C20 79.6(8) ? ? ? ?
Se21 C22 C23 C24 170.7(10) ? ? ? ?
C2 C3 C4 Se5 78.5(7) ? ? ? ?
C6 C7 C8 Se9 69.8(7) ? ? ? ?
C10 C11 C12 Se13 -167.7(10) ? ? ? ?
C14 C15 C16 Se17 -86.7(10) ? ? ? ?
C18 C19 C20 Se21 -62.4(7) ? ? ? ?
C22 C23 C24 Se1 66.2(6) ? ? ? ?
